data_1507284
loop_
_publ_author_name
'Cardona, Francesca'
'Goti, Andrea'
'Brandi, Alberto'

_publ_section_title
;
 Nitrone cycloadditions to isolevoglucosenone: ready access to a new class
 of directly linked (1--&gt;3)-imino-C-disaccharides.
;
_journal_issue 9
_journal_name_full 'Organic letters'
_journal_page_first 1475
_journal_page_last 1478
_journal_paper_doi 10.1021/ol0342507
_journal_volume 5
_journal_year 2003
_chemical_formula_sum 'C16 H25 N O6'
_chemical_formula_weight 327.37
_chemical_name_systematic
;
 ?
;
_space_group_IT_number 19
_symmetry_cell_setting orthorhombic
_symmetry_space_group_name_Hall 'P 2ac 2ab'
_symmetry_space_group_name_H-M 'P 21 21 21'
_atom_sites_solution_hydrogens geom
_atom_sites_solution_primary direct
_atom_sites_solution_secondary difmap
_audit_creation_method SHELXL-97
_cell_angle_alpha 90.000(2)
_cell_angle_beta 90.000(3)
_cell_angle_gamma 90.000(4)
_cell_formula_units_Z 4
_cell_length_a 5.593
_cell_length_b 8.325
_cell_length_c 36.5860(10)
_cell_measurement_reflns_used 31
_cell_measurement_temperature 293(2)
_cell_volume 1703.51(5)
_computing_cell_refinement 'Siemens P4'
_computing_data_collection 'Siemens P4'
_computing_data_reduction 'Siemens P4'
_computing_molecular_graphics 'Ortep3 (Johnson, 1996)'
_computing_publication_material CIFTAB
_computing_structure_refinement 'SHELXL-97 (Sheldrick, 1997)'
_computing_structure_solution 'SIR97 (Altomare, 1997)'
_diffrn_ambient_temperature 293(2)
_diffrn_measured_fraction_theta_full 0.926
_diffrn_measured_fraction_theta_max 0.926
_diffrn_measurement_device_type 'Siemens P4'
_diffrn_measurement_method 'profile data from theta\2theta scan'
_diffrn_radiation_monochromator graphite
_diffrn_radiation_source 'fine-focus sealed tube'
_diffrn_radiation_type CuK\a
_diffrn_radiation_wavelength 1.54178
_diffrn_reflns_av_R_equivalents 0.0393
_diffrn_reflns_av_sigmaI/netI 0.0269
_diffrn_reflns_limit_h_max 6
_diffrn_reflns_limit_h_min -1
_diffrn_reflns_limit_k_max 9
_diffrn_reflns_limit_k_min -1
_diffrn_reflns_limit_l_max 42
_diffrn_reflns_limit_l_min -1
_diffrn_reflns_number 2266
_diffrn_reflns_theta_full 64.07
_diffrn_reflns_theta_max 64.07
_diffrn_reflns_theta_min 2.42
_diffrn_standards_decay_% 50
_diffrn_standards_interval_count 300
_diffrn_standards_number 3
_exptl_absorpt_coefficient_mu 0.811
_exptl_absorpt_correction_type none
_exptl_crystal_colour white
_exptl_crystal_density_diffrn 1.276
_exptl_crystal_density_method 'not measured'
_exptl_crystal_description prismatic
_exptl_crystal_F_000 704
_exptl_crystal_size_mid 0.6
_refine_diff_density_max 0.182
_refine_diff_density_min -0.171
_refine_diff_density_rms 0.039
_refine_ls_abs_structure_details 'Flack H D (1983), Acta Cryst. A39, 876-881'
_refine_ls_abs_structure_Flack 1.1(3)
_refine_ls_extinction_coef 0.0067(7)
_refine_ls_extinction_expression Fc^*^=kFc[1+0.001xFc^2^\l^3^/sin(2\q)]^-1/4^
_refine_ls_extinction_method SHELXL
_refine_ls_goodness_of_fit_ref 1.057
_refine_ls_hydrogen_treatment mixed
_refine_ls_matrix_type full
_refine_ls_number_parameters 262
_refine_ls_number_reflns 2037
_refine_ls_number_restraints 0
_refine_ls_restrained_S_all 1.057
_refine_ls_R_factor_all 0.0420
_refine_ls_R_factor_gt 0.0408
_refine_ls_shift/su_max 0.008
_refine_ls_shift/su_mean 0.001
_refine_ls_structure_factor_coef Fsqd
_refine_ls_weighting_details 'calc w=1/[\s^2^(Fo^2^)+(0.0744P)^2^+0.2561P] where P=(Fo^2^+2Fc^2^)/3'
_refine_ls_weighting_scheme calc
_refine_ls_wR_factor_gt 0.1154
_refine_ls_wR_factor_ref 0.1176
_reflns_number_gt 1959
_reflns_number_total 2037
_reflns_threshold_expression >2sigma(I)
_cod_data_source_file ol0342507si20030212_095103.cif
_cod_data_source_block compound_20
_cod_database_code 1507284

loop_
_symmetry_equiv_pos_as_xyz
'x, y, z'
'-x+1/2, -y, z+1/2'
'x+1/2, -y+1/2, -z'
'-x, y+1/2, -z+1/2'

loop_
_atom_site_label
_atom_site_type_symbol
_atom_site_fract_x
_atom_site_fract_y
_atom_site_fract_z
_atom_site_U_iso_or_equiv
_atom_site_adp_type
_atom_site_occupancy
_atom_site_symmetry_multiplicity
_atom_site_calc_flag
_atom_site_refinement_flags
N1 N 0.4997(5) 0.2799(3) 0.88001(5) 0.0658(6) Uani 1 1 d .
O1 O 0.7475(4) -0.2365(3) 0.83466(9) 0.1101(10) Uani 1 1 d .
O2 O 0.5585(3) -0.0150(2) 0.81691(5) 0.0593(5) Uani 1 1 d .
O3 O 0.9257(4) 0.3958(3) 0.77337(5) 0.0765(6) Uani 1 1 d .
O4 O 0.5884(3) 0.2499(2) 0.77030(5) 0.0670(5) Uani 1 1 d .
O5 O 0.4739(3) 0.3530(2) 0.84409(5) 0.0656(5) Uani 1 1 d .
O6 O 0.7931(4) 0.1209(3) 0.94117(5) 0.0790(6) Uani 1 1 d .
C1 C 0.3222(5) -0.2384(4) 0.83124(9) 0.0734(8) Uani 1 1 d .
H1A H 0.2056 -0.1609 0.8235 0.246(12) Uiso 1 1 calc R
H1B H 0.2927 -0.2675 0.8562 0.246(12) Uiso 1 1 calc R
H1C H 0.3111 -0.3323 0.8161 0.246(12) Uiso 1 1 calc R
C2 C 0.5641(5) -0.1685(3) 0.82799(7) 0.0586(6) Uani 1 1 d .
C3 C 0.7835(5) 0.0672(3) 0.81133(7) 0.0557(6) Uani 1 1 d .
H3 H 0.919(6) -0.006(4) 0.8101(8) 0.079(9) Uiso 1 1 d .
C4 C 0.7764(5) 0.1345(4) 0.77282(7) 0.0624(7) Uani 1 1 d .
H4 H 0.757(6) 0.042(4) 0.7550(9) 0.083(9) Uiso 1 1 d .
C5 C 0.9968(6) 0.2337(4) 0.76440(8) 0.0711(8) Uani 1 1 d .
H5A H 1.037(6) 0.227(4) 0.7391(9) 0.079(9) Uiso 1 1 d .
H5B H 1.149(6) 0.200(4) 0.7790(8) 0.077(9) Uiso 1 1 d .
C6 C 0.6902(5) 0.3842(3) 0.78742(7) 0.0632(7) Uani 1 1 d .
H6 H 0.592(5) 0.485(3) 0.7802(7) 0.061(7) Uiso 1 1 d .
C7 C 0.7083(5) 0.3599(3) 0.82848(6) 0.0551(6) Uani 1 1 d .
H7 H 0.793(6) 0.452(3) 0.8399(7) 0.065(8) Uiso 1 1 d .
C8 C 0.8226(5) 0.2015(3) 0.83956(6) 0.0511(6) Uani 1 1 d .
H8 H 0.984(5) 0.217(3) 0.8421(6) 0.048(6) Uiso 1 1 d .
C9 C 0.7092(5) 0.1692(3) 0.87732(7) 0.0555(6) Uani 1 1 d .
H9 H 0.645(5) 0.061(3) 0.8789(7) 0.061(7) Uiso 1 1 d .
C10 C 0.5720(11) 0.4049(4) 0.90722(9) 0.0961(13) Uani 1 1 d .
H10A H 0.546(8) 0.500(5) 0.8972(10) 0.091(11) Uiso 1 1 d .
H10B H 0.474(8) 0.396(6) 0.9281(13) 0.127(15) Uiso 1 1 d .
C11 C 0.8313(10) 0.3842(5) 0.91598(10) 0.0933(12) Uani 1 1 d .
H11A H 0.859(8) 0.417(5) 0.9409(12) 0.117(14) Uiso 1 1 d .
H11B H 0.930(8) 0.460(5) 0.8989(12) 0.114(13) Uiso 1 1 d .
C12 C 0.8719(6) 0.2097(4) 0.90986(7) 0.0697(8) Uani 1 1 d .
H12 H 1.053(6) 0.175(4) 0.9035(8) 0.075(8) Uiso 1 1 d .
C13 C 0.9536(6) 0.0043(4) 0.95645(8) 0.0789(9) Uani 1 1 d .
C14 C 0.8114(9) -0.0685(6) 0.98758(12) 0.1256(17) Uani 1 1 d .
H14A H 0.6757 -0.1249 0.9779 0.246(12) Uiso 1 1 calc R
H14B H 0.7576 0.0153 1.0036 0.246(12) Uiso 1 1 calc R
H14C H 0.9107 -0.1420 1.0009 0.246(12) Uiso 1 1 calc R
C15 C 1.1612(8) 0.0902(7) 0.97385(12) 0.1240(16) Uani 1 1 d .
H15A H 1.1025 0.1677 0.9911 0.246(12) Uiso 1 1 calc R
H15B H 1.2526 0.1440 0.9553 0.246(12) Uiso 1 1 calc R
H15C H 1.2609 0.0138 0.9863 0.246(12) Uiso 1 1 calc R
C16 C 1.0358(16) -0.1160(6) 0.92929(14) 0.177(3) Uani 1 1 d .
H16A H 0.8998 -0.1685 0.9187 0.246(12) Uiso 1 1 calc R
H16B H 1.1351 -0.1942 0.9412 0.246(12) Uiso 1 1 calc R
H16C H 1.1258 -0.0631 0.9105 0.246(12) Uiso 1 1 calc R

loop_
_atom_site_aniso_label
_atom_site_aniso_U_11
_atom_site_aniso_U_22
_atom_site_aniso_U_33
_atom_site_aniso_U_23
_atom_site_aniso_U_13
_atom_site_aniso_U_12
N1 0.0663(13) 0.0666(12) 0.0646(11) 0.0124(10) 0.0133(11) 0.0046(13)
O1 0.0559(13) 0.0641(12) 0.210(3) 0.0400(16) -0.0039(17) 0.0064(11)
O2 0.0486(9) 0.0463(8) 0.0830(10) -0.0005(8) -0.0013(9) 0.0025(8)
O3 0.0744(14) 0.0774(12) 0.0777(11) 0.0201(10) 0.0135(11) -0.0027(12)
O4 0.0550(10) 0.0838(12) 0.0621(9) 0.0045(9) -0.0049(8) 0.0126(11)
O5 0.0612(11) 0.0678(10) 0.0680(9) 0.0104(8) 0.0063(9) 0.0128(10)
O6 0.0712(12) 0.1029(15) 0.0628(9) 0.0307(10) 0.0011(10) 0.0023(14)
C1 0.0535(15) 0.0617(15) 0.105(2) 0.0037(15) 0.0024(15) -0.0043(15)
C2 0.0499(14) 0.0502(12) 0.0757(14) 0.0008(11) 0.0018(13) 0.0041(12)
C3 0.0438(12) 0.0523(12) 0.0711(14) -0.0014(11) 0.0014(12) 0.0008(12)
C4 0.0504(14) 0.0755(16) 0.0613(13) -0.0044(13) 0.0034(13) 0.0062(15)
C5 0.0594(16) 0.0878(19) 0.0662(15) 0.0091(14) 0.0123(14) 0.0065(18)
C6 0.0609(16) 0.0631(14) 0.0656(13) 0.0141(12) 0.0051(14) 0.0077(15)
C7 0.0566(14) 0.0486(11) 0.0601(12) 0.0077(10) 0.0024(12) 0.0008(13)
C8 0.0448(12) 0.0519(12) 0.0566(12) 0.0082(9) -0.0021(11) -0.0012(12)
C9 0.0542(14) 0.0534(12) 0.0589(12) 0.0087(10) -0.0011(12) -0.0017(13)
C10 0.149(4) 0.0718(18) 0.0670(16) -0.0027(15) 0.016(2) 0.022(3)
C11 0.128(4) 0.083(2) 0.0687(17) -0.0021(16) -0.008(2) -0.029(3)
C12 0.0677(17) 0.0865(18) 0.0548(12) 0.0116(13) -0.0018(14) -0.0151(18)
C13 0.081(2) 0.0864(18) 0.0690(14) 0.0112(14) -0.0024(16) 0.015(2)
C14 0.116(3) 0.144(4) 0.116(3) 0.073(3) 0.012(3) 0.014(3)
C15 0.091(3) 0.178(5) 0.104(2) 0.024(3) -0.026(2) -0.013(4)
C16 0.293(10) 0.118(3) 0.121(3) -0.014(3) 0.005(5) 0.074(6)

loop_
_atom_type_symbol
_atom_type_description
_atom_type_scat_dispersion_real
_atom_type_scat_dispersion_imag
_atom_type_scat_source
C C 0.0181 0.0091 'International Tables Vol C Tables 4.2.6.8 and 6.1.1.4'
H H 0.0000 0.0000 'International Tables Vol C Tables 4.2.6.8 and 6.1.1.4'
N N 0.0311 0.0180 'International Tables Vol C Tables 4.2.6.8 and 6.1.1.4'
O O 0.0492 0.0322 'International Tables Vol C Tables 4.2.6.8 and 6.1.1.4'

loop_
_geom_angle_atom_site_label_1
_geom_angle_atom_site_label_2
_geom_angle_atom_site_label_3
_geom_angle
O5 N1 C9 106.04(17)
O5 N1 C10 109.7(2)
C9 N1 C10 105.1(3)
C2 O2 C3 118.2(2)
C6 O3 C5 106.0(2)
C6 O4 C4 102.1(2)
C7 O5 N1 106.62(18)
C12 O6 C13 117.9(3)
C2 C1 H1A 109.5
C2 C1 H1B 109.5
H1A C1 H1B 109.5
C2 C1 H1C 109.5
H1A C1 H1C 109.5
H1B C1 H1C 109.5
O1 C2 O2 122.2(3)
O1 C2 C1 125.6(2)
O2 C2 C1 112.2(2)
O2 C3 C4 106.5(2)
O2 C3 C8 111.9(2)
C4 C3 C8 111.0(2)
O2 C3 H3 113(2)
C4 C3 H3 102.0(18)
C8 C3 H3 112.0(19)
O4 C4 C5 102.7(2)
O4 C4 C3 109.1(2)
C5 C4 C3 111.7(2)
O4 C4 H4 113(2)
C5 C4 H4 112(2)
C3 C4 H4 108.8(18)
O3 C5 C4 103.8(2)
O3 C5 H5A 110.0(19)
C4 C5 H5A 111(2)
O3 C5 H5B 110.9(18)
C4 C5 H5B 114.6(17)
H5A C5 H5B 107(3)
O4 C6 O3 105.6(2)
O4 C6 C7 111.3(2)
O3 C6 C7 107.8(2)
O4 C6 H6 108.4(15)
O3 C6 H6 110.2(16)
C7 C6 H6 113.3(14)
O5 C7 C6 109.8(2)
O5 C7 C8 104.1(2)
C6 C7 C8 114.0(2)
O5 C7 H7 107.4(18)
C6 C7 H7 110.1(16)
C8 C7 H7 111.0(17)
C7 C8 C3 113.1(2)
C7 C8 C9 102.5(2)
C3 C8 C9 114.6(2)
C7 C8 H8 108.4(17)
C3 C8 H8 108.1(16)
C9 C8 H8 109.9(15)
N1 C9 C12 106.1(2)
N1 C9 C8 105.88(18)
C12 C9 C8 114.3(2)
N1 C9 H9 106.1(18)
C12 C9 H9 112.2(16)
C8 C9 H9 111.4(15)
C11 C10 N1 108.9(3)
C11 C10 H10A 111(3)
N1 C10 H10A 108(2)
C11 C10 H10B 112(3)
N1 C10 H10B 109(3)
H10A C10 H10B 108(4)
C12 C11 C10 103.2(4)
C12 C11 H11A 113(3)
C10 C11 H11A 109(3)
C12 C11 H11B 115(2)
C10 C11 H11B 108(2)
H11A C11 H11B 108(4)
O6 C12 C11 109.7(3)
O6 C12 C9 108.9(2)
C11 C12 C9 103.9(3)
O6 C12 H12 109.1(17)
C11 C12 H12 115.7(18)
C9 C12 H12 109.3(16)
O6 C13 C16 112.9(3)
O6 C13 C15 109.0(3)
C16 C13 C15 111.4(5)
O6 C13 C14 103.6(3)
C16 C13 C14 113.3(4)
C15 C13 C14 106.1(3)
C13 C14 H14A 109.5
C13 C14 H14B 109.5
H14A C14 H14B 109.5
C13 C14 H14C 109.5
H14A C14 H14C 109.5
H14B C14 H14C 109.5
C13 C15 H15A 109.5
C13 C15 H15B 109.5
H15A C15 H15B 109.5
C13 C15 H15C 109.5
H15A C15 H15C 109.5
H15B C15 H15C 109.5
C13 C16 H16A 109.5
C13 C16 H16B 109.5
H16A C16 H16B 109.5
C13 C16 H16C 109.5
H16A C16 H16C 109.5
H16B C16 H16C 109.5

loop_
_geom_bond_atom_site_label_1
_geom_bond_atom_site_label_2
_geom_bond_distance
N1 O5 1.456(2)
N1 C9 1.494(3)
N1 C10 1.496(5)
O1 C2 1.197(3)
O2 C2 1.341(3)
O2 C3 1.447(3)
O3 C6 1.417(4)
O3 C5 1.444(4)
O4 C6 1.403(4)
O4 C4 1.427(3)
O5 C7 1.431(3)
O6 C12 1.432(3)
O6 C13 1.436(4)
C1 C2 1.478(4)
C1 H1A 0.9600
C1 H1B 0.9600
C1 H1C 0.9600
C3 C4 1.517(4)
C3 C8 1.538(4)
C3 H3 0.97(4)
C4 C5 1.515(4)
C4 H4 1.01(3)
C5 H5A 0.95(3)
C5 H5B 1.04(3)
C6 C7 1.519(4)
C6 H6 1.04(3)
C7 C8 1.521(3)
C7 H7 0.99(3)
C8 C9 1.544(3)
C8 H8 0.92(3)
C9 C12 1.536(4)
C9 H9 0.97(3)
C10 C11 1.495(7)
C10 H10A 0.89(4)
C10 H10B 0.94(5)
C11 C12 1.488(5)
C11 H11A 0.96(4)
C11 H11B 1.04(5)
C12 H12 1.08(4)
C13 C16 1.484(6)
C13 C15 1.505(6)
C13 C14 1.516(5)
C14 H14A 0.9600
C14 H14B 0.9600
C14 H14C 0.9600
C15 H15A 0.9600
C15 H15B 0.9600
C15 H15C 0.9600
C16 H16A 0.9600
C16 H16B 0.9600
C16 H16C 0.9600

loop_
_cod_related_entry_id
_cod_related_entry_code
_cod_related_entry_database
1 21200356 ChemSpider
